data_7026287
loop_
_publ_author_name
'Liang, Lan-Chang'
'Lee, Wei-Ying'
'Tsai, Tzung-Ling'
'Hsu, Yu-Lin'
'Lee, Ting-Yu'

_publ_section_title
;
 Amido phosphine complexes of zinc: synthesis, structure, and catalytic
 ring-opening polymerization of epsilon-caprolactone.
;
_journal_issue 37
_journal_name_full 'Dalton transactions (Cambridge, England : 2003)'
_journal_page_first 8748
_journal_page_last 8758
_journal_paper_doi 10.1039/c0dt00327a
_journal_volume 39
_journal_year 2010
_chemical_formula_moiety 'C28 H43 Li N O2 P'
_chemical_formula_sum 'C28 H43 Li N O2 P'
_chemical_formula_weight 463.54
_chemical_name_systematic
;
?
;
_space_group_IT_number 2
_symmetry_cell_setting triclinic
_symmetry_space_group_name_Hall '-P 1'
_symmetry_space_group_name_H-M 'P -1'
_atom_sites_solution_hydrogens geom
_atom_sites_solution_primary direct
_atom_sites_solution_secondary difmap
_audit_creation_method SHELXL-97
_cell_angle_alpha 77.7120(10)
_cell_angle_beta 78.2640(10)
_cell_angle_gamma 67.232(2)
_cell_formula_units_Z 2
_cell_length_a 9.2124(3)
_cell_length_b 9.3766(3)
_cell_length_c 18.2449(7)
_cell_measurement_reflns_used 15452
_cell_measurement_temperature 200(2)
_cell_measurement_theta_max 25.35
_cell_measurement_theta_min 2.037
_cell_volume 1407.04(9)
_computing_cell_refinement 'HKL Scalepack (Otwinowski & Minor 1997)'
_computing_data_collection 'Collect (Nonius BV, 1997-2000)'
_computing_data_reduction 'HKL Denzo and Scalepack'
_computing_molecular_graphics 'Ortep-3 for Windows (Farrugia, 1997)'
_computing_publication_material 'WinGX publication routines (Farrugia, 1999)'
_computing_structure_refinement 'SHELXL-97 (Sheldrick, 1997)'
_computing_structure_solution 'SHELXS-86 (Sheldrick, 1986)'
_diffrn_ambient_temperature 200(2)
_diffrn_detector_area_resol_mean 9
_diffrn_measured_fraction_theta_full 0.969
_diffrn_measured_fraction_theta_max 0.969
_diffrn_measurement_device_type KappaCCD
_diffrn_measurement_method 'CCD rotation images, thick slices'
_diffrn_radiation_monochromator graphite
_diffrn_radiation_source 'fine-focus sealed tube'
_diffrn_radiation_type MoK\a
_diffrn_radiation_wavelength 0.71073
_diffrn_reflns_av_R_equivalents 0.0964
_diffrn_reflns_av_sigmaI/netI 0.1164
_diffrn_reflns_limit_h_max 10
_diffrn_reflns_limit_h_min -11
_diffrn_reflns_limit_k_max 11
_diffrn_reflns_limit_k_min -11
_diffrn_reflns_limit_l_max 21
_diffrn_reflns_limit_l_min -21
_diffrn_reflns_number 18628
_diffrn_reflns_theta_full 25.40
_diffrn_reflns_theta_max 25.40
_diffrn_reflns_theta_min 2.31
_exptl_absorpt_coefficient_mu 0.120
_exptl_absorpt_correction_T_max 1.0442
_exptl_absorpt_correction_T_min 0.8647
_exptl_absorpt_correction_type multi-scan
_exptl_absorpt_process_details 'SADABS 2.10 (Sheldrick, 2003)'
_exptl_crystal_colour yellow
_exptl_crystal_density_diffrn 1.094
_exptl_crystal_density_method 'not measured'
_exptl_crystal_description prism
_exptl_crystal_F_000 504
_exptl_crystal_size_max 0.18
_exptl_crystal_size_mid 0.14
_exptl_crystal_size_min 0.05
_refine_diff_density_max 0.618
_refine_diff_density_min -0.634
_refine_diff_density_rms 0.171
_refine_ls_extinction_coef 0.144(15)
_refine_ls_extinction_expression Fc^*^=kFc[1+0.001xFc^2^\l^3^/sin(2\q)]^-1/4^
_refine_ls_extinction_method SHELXL
_refine_ls_goodness_of_fit_ref 1.081
_refine_ls_hydrogen_treatment constr
_refine_ls_matrix_type full
_refine_ls_number_parameters 299
_refine_ls_number_reflns 5025
_refine_ls_number_restraints 0
_refine_ls_restrained_S_all 1.081
_refine_ls_R_factor_all 0.1706
_refine_ls_R_factor_gt 0.0937
_refine_ls_shift/su_max 0.003
_refine_ls_shift/su_mean 0.000
_refine_ls_structure_factor_coef Fsqd
_refine_ls_weighting_details 'calc w=1/[\s^2^(Fo^2^)+(0.1476P)^2^+0.0000P] where P=(Fo^2^+2Fc^2^)/3'
_refine_ls_weighting_scheme calc
_refine_ls_wR_factor_gt 0.2116
_refine_ls_wR_factor_ref 0.2776
_reflns_number_gt 2742
_reflns_number_total 5025
_reflns_threshold_expression >2sigma(I)
_cod_data_source_file c0dt00327a.txt
_cod_data_source_block 8064_5c
_cod_original_cell_volume 1407.04(8)
_cod_database_code 7026287

loop_
_symmetry_equiv_pos_as_xyz
'x, y, z'
'-x, -y, -z'

loop_
_atom_site_label
_atom_site_type_symbol
_atom_site_fract_x
_atom_site_fract_y
_atom_site_fract_z
_atom_site_U_iso_or_equiv
_atom_site_adp_type
_atom_site_occupancy
_atom_site_symmetry_multiplicity
_atom_site_calc_flag
_atom_site_refinement_flags
P1 P 0.22681(13) 0.25524(13) 0.37432(6) 0.0375(4) Uani 1 1 d .
O1 O 0.2947(4) 0.5100(4) 0.17395(19) 0.0655(11) Uani 1 1 d .
O2 O -0.0400(4) 0.5710(4) 0.24658(19) 0.0603(10) Uani 1 1 d .
N1 N 0.1737(4) 0.1861(4) 0.23102(19) 0.0409(9) Uani 1 1 d .
C1 C 0.3870(5) 0.2314(5) 0.4281(2) 0.0433(11) Uani 1 1 d .
H1 H 0.3963 0.1419 0.4684 0.052 Uiso 1 1 calc R
C2 C 0.5434(6) 0.1982(7) 0.3759(3) 0.0666(15) Uani 1 1 d .
H2A H 0.5672 0.1046 0.3550 0.100 Uiso 1 1 calc R
H2B H 0.6265 0.1845 0.4040 0.100 Uiso 1 1 calc R
H2C H 0.5354 0.2843 0.3356 0.100 Uiso 1 1 calc R
C3 C 0.3444(6) 0.3783(6) 0.4644(3) 0.0592(14) Uani 1 1 d .
H3A H 0.2459 0.3947 0.4976 0.089 Uiso 1 1 calc R
H3B H 0.3336 0.4673 0.4256 0.089 Uiso 1 1 calc R
H3C H 0.4270 0.3648 0.4928 0.089 Uiso 1 1 calc R
C4 C 0.0500(5) 0.2816(5) 0.4486(2) 0.0463(12) Uani 1 1 d .
H4 H 0.0208 0.3851 0.4630 0.056 Uiso 1 1 calc R
C5 C 0.0733(6) 0.1640(6) 0.5214(3) 0.0582(14) Uani 1 1 d .
H5A H 0.1603 0.1641 0.5428 0.087 Uiso 1 1 calc R
H5B H 0.0962 0.0614 0.5102 0.087 Uiso 1 1 calc R
H5C H -0.0218 0.1926 0.5569 0.087 Uiso 1 1 calc R
C6 C -0.0896(5) 0.2855(6) 0.4138(3) 0.0551(13) Uani 1 1 d .
H6A H -0.1035 0.3608 0.3686 0.083 Uiso 1 1 calc R
H6B H -0.1847 0.3141 0.4495 0.083 Uiso 1 1 calc R
H6C H -0.0683 0.1839 0.4017 0.083 Uiso 1 1 calc R
C7 C 0.2728(5) 0.0612(5) 0.3512(2) 0.0355(10) Uani 1 1 d .
C8 C 0.3403(5) -0.0763(5) 0.3988(2) 0.0440(11) Uani 1 1 d .
H8 H 0.3686 -0.0701 0.4438 0.053 Uiso 1 1 calc R
C9 C 0.3674(6) -0.2225(5) 0.3818(3) 0.0500(12) Uani 1 1 d .
H9 H 0.4156 -0.3128 0.4142 0.060 Uiso 1 1 calc R
C10 C 0.3216(6) -0.2315(5) 0.3166(3) 0.0512(13) Uani 1 1 d .
H10 H 0.3360 -0.3288 0.3055 0.061 Uiso 1 1 calc R
C11 C 0.2550(5) -0.0997(5) 0.2674(2) 0.0459(12) Uani 1 1 d .
H11 H 0.2242 -0.1099 0.2239 0.055 Uiso 1 1 calc R
C12 C 0.2313(5) 0.0535(5) 0.2807(2) 0.0359(10) Uani 1 1 d .
C13 C 0.1385(6) 0.1688(5) 0.1623(2) 0.0461(12) Uani 1 1 d .
C14 C 0.2529(6) 0.1539(5) 0.0980(3) 0.0549(13) Uani 1 1 d .
C15 C 0.4161(7) 0.1431(8) 0.1027(3) 0.0819(19) Uani 1 1 d .
H15A H 0.4777 0.1360 0.0535 0.123 Uiso 1 1 calc R
H15B H 0.4652 0.0517 0.1373 0.123 Uiso 1 1 calc R
H15C H 0.4109 0.2345 0.1204 0.123 Uiso 1 1 calc R
C16 C 0.2115(9) 0.1467(6) 0.0289(3) 0.0743(18) Uani 1 1 d .
H16 H 0.2857 0.1393 -0.0144 0.089 Uiso 1 1 calc R
C17 C 0.0613(10) 0.1506(8) 0.0250(4) 0.088(2) Uani 1 1 d .
H17 H 0.0348 0.1468 -0.0209 0.106 Uiso 1 1 calc R
C18 C -0.0477(8) 0.1600(7) 0.0887(4) 0.0814(19) Uani 1 1 d .
H18 H -0.1469 0.1587 0.0861 0.098 Uiso 1 1 calc R
C19 C -0.0127(6) 0.1713(6) 0.1570(3) 0.0578(14) Uani 1 1 d .
C20 C -0.1330(7) 0.1782(8) 0.2271(3) 0.0786(18) Uani 1 1 d .
H20A H -0.2297 0.1800 0.2143 0.118 Uiso 1 1 calc R
H20B H -0.1537 0.2712 0.2479 0.118 Uiso 1 1 calc R
H20C H -0.0920 0.0880 0.2639 0.118 Uiso 1 1 calc R
C21 C 0.4599(7) 0.4871(7) 0.1657(3) 0.0711(16) Uani 1 1 d .
H21A H 0.5251 0.3884 0.1479 0.085 Uiso 1 1 calc R
H21B H 0.4901 0.4877 0.2135 0.085 Uiso 1 1 calc R
C22 C 0.4782(10) 0.6214(11) 0.1087(4) 0.109(3) Uani 1 1 d .
H22A H 0.4812 0.7016 0.1336 0.131 Uiso 1 1 calc R
H22B H 0.5757 0.5867 0.0741 0.131 Uiso 1 1 calc R
C23 C 0.3437(10) 0.6806(9) 0.0687(4) 0.106(2) Uani 1 1 d .
H23A H 0.3011 0.7940 0.0624 0.128 Uiso 1 1 calc R
H23B H 0.3743 0.6483 0.0190 0.128 Uiso 1 1 calc R
C24 C 0.2286(8) 0.6205(9) 0.1113(4) 0.101(3) Uani 1 1 d .
H24A H 0.1961 0.5701 0.0797 0.121 Uiso 1 1 calc R
H24B H 0.1358 0.7050 0.1295 0.121 Uiso 1 1 calc R
C25 C -0.0651(8) 0.6840(7) 0.2939(4) 0.0822(19) Uani 1 1 d .
H25A H -0.0486 0.6328 0.3452 0.099 Uiso 1 1 calc R
H25B H 0.0090 0.7382 0.2754 0.099 Uiso 1 1 calc R
C26 C -0.2242(10) 0.7920(10) 0.2926(7) 0.140(4) Uani 1 1 d .
H26A H -0.2298 0.8971 0.2934 0.168 Uiso 1 1 calc R
H26B H -0.2938 0.7634 0.3357 0.168 Uiso 1 1 calc R
C27 C -0.2690(10) 0.7824(12) 0.2218(7) 0.151(4) Uani 1 1 d .
H27A H -0.2375 0.8526 0.1801 0.181 Uiso 1 1 calc R
H27B H -0.3827 0.8081 0.2261 0.181 Uiso 1 1 calc R
C28 C -0.1801(8) 0.6155(8) 0.2107(4) 0.097(2) Uani 1 1 d .
H28A H -0.2427 0.5512 0.2346 0.116 Uiso 1 1 calc R
H28B H -0.1521 0.6059 0.1573 0.116 Uiso 1 1 calc R
Li1 Li 0.1624(9) 0.3941(9) 0.2408(4) 0.050(2) Uani 1 1 d .

loop_
_atom_site_aniso_label
_atom_site_aniso_U_11
_atom_site_aniso_U_22
_atom_site_aniso_U_33
_atom_site_aniso_U_23
_atom_site_aniso_U_13
_atom_site_aniso_U_12
P1 0.0402(7) 0.0362(7) 0.0375(7) -0.0044(5) -0.0073(5) -0.0150(5)
O1 0.059(2) 0.061(2) 0.064(2) 0.0134(18) -0.0098(18) -0.0195(18)
O2 0.058(2) 0.048(2) 0.072(2) -0.0185(17) -0.0223(18) -0.0046(17)
N1 0.046(2) 0.039(2) 0.037(2) -0.0070(16) -0.0095(17) -0.0119(17)
C1 0.050(3) 0.043(3) 0.042(2) -0.002(2) -0.011(2) -0.022(2)
C2 0.047(3) 0.085(4) 0.074(4) -0.021(3) -0.006(3) -0.028(3)
C3 0.073(4) 0.049(3) 0.068(3) -0.006(3) -0.031(3) -0.025(3)
C4 0.046(3) 0.049(3) 0.045(3) -0.018(2) -0.003(2) -0.015(2)
C5 0.062(3) 0.076(4) 0.040(3) -0.005(3) -0.003(2) -0.033(3)
C6 0.044(3) 0.069(3) 0.057(3) -0.013(3) 0.000(2) -0.027(2)
C7 0.036(2) 0.031(2) 0.040(2) -0.0033(18) -0.0085(19) -0.0124(18)
C8 0.051(3) 0.046(3) 0.039(2) -0.001(2) -0.012(2) -0.021(2)
C9 0.066(3) 0.029(2) 0.052(3) 0.000(2) -0.019(2) -0.012(2)
C10 0.065(3) 0.034(3) 0.054(3) -0.008(2) -0.012(3) -0.014(2)
C11 0.055(3) 0.044(3) 0.042(3) -0.012(2) -0.014(2) -0.015(2)
C12 0.032(2) 0.037(2) 0.038(2) -0.0054(19) -0.0024(18) -0.0130(19)
C13 0.056(3) 0.038(3) 0.040(3) -0.008(2) -0.013(2) -0.007(2)
C14 0.073(4) 0.045(3) 0.041(3) -0.003(2) -0.007(3) -0.018(3)
C15 0.076(4) 0.095(5) 0.070(4) -0.030(3) 0.023(3) -0.032(4)
C16 0.111(5) 0.064(4) 0.039(3) -0.011(3) -0.001(3) -0.024(4)
C17 0.125(6) 0.087(5) 0.054(4) -0.014(3) -0.036(4) -0.026(4)
C18 0.089(5) 0.079(4) 0.081(5) -0.016(3) -0.044(4) -0.018(3)
C19 0.063(4) 0.052(3) 0.058(3) -0.011(2) -0.025(3) -0.012(3)
C20 0.053(3) 0.107(5) 0.087(4) -0.029(4) -0.009(3) -0.033(3)
C21 0.063(4) 0.075(4) 0.075(4) -0.016(3) -0.007(3) -0.022(3)
C22 0.108(6) 0.166(8) 0.074(5) 0.010(5) -0.003(4) -0.089(6)
C23 0.126(6) 0.086(5) 0.095(5) 0.025(4) -0.011(5) -0.046(5)
C24 0.083(4) 0.115(6) 0.076(4) 0.049(4) -0.013(4) -0.035(4)
C25 0.089(5) 0.056(4) 0.098(5) -0.031(3) -0.008(4) -0.015(3)
C26 0.091(6) 0.084(6) 0.208(11) -0.044(7) 0.007(7) 0.006(5)
C27 0.069(5) 0.132(8) 0.171(9) 0.041(7) -0.024(6) 0.022(5)
C28 0.087(5) 0.091(5) 0.122(6) 0.012(4) -0.064(4) -0.031(4)
Li1 0.049(5) 0.043(4) 0.054(5) 0.000(4) -0.011(4) -0.013(4)

loop_
_atom_type_symbol
_atom_type_description
_atom_type_scat_dispersion_real
_atom_type_scat_dispersion_imag
_atom_type_scat_source
C C 0.0033 0.0016 'International Tables Vol C Tables 4.2.6.8 and 6.1.1.4'
H H 0.0000 0.0000 'International Tables Vol C Tables 4.2.6.8 and 6.1.1.4'
Li Li -0.0003 0.0001 'International Tables Vol C Tables 4.2.6.8 and 6.1.1.4'
N N 0.0061 0.0033 'International Tables Vol C Tables 4.2.6.8 and 6.1.1.4'
O O 0.0106 0.0060 'International Tables Vol C Tables 4.2.6.8 and 6.1.1.4'
P P 0.1023 0.0942 'International Tables Vol C Tables 4.2.6.8 and 6.1.1.4'

loop_
_geom_angle_atom_site_label_1
_geom_angle_atom_site_label_2
_geom_angle_atom_site_label_3
_geom_angle
C7 P1 C1 104.73(19)
C7 P1 C4 103.9(2)
C1 P1 C4 103.0(2)
C7 P1 Li1 93.6(2)
C1 P1 Li1 132.6(2)
C4 P1 Li1 114.6(2)
C24 O1 C21 108.0(4)
C24 O1 Li1 118.1(4)
C21 O1 Li1 132.8(4)
C25 O2 C28 108.6(4)
C25 O2 Li1 119.2(4)
C28 O2 Li1 132.2(4)
C12 N1 C13 117.2(4)
C12 N1 Li1 125.2(4)
C13 N1 Li1 117.0(4)
C2 C1 C3 111.8(4)
C2 C1 P1 109.6(3)
C3 C1 P1 109.8(3)
C2 C1 H1 108.6
C3 C1 H1 108.6
P1 C1 H1 108.6
C1 C2 H2A 109.5
C1 C2 H2B 109.5
H2A C2 H2B 109.5
C1 C2 H2C 109.5
H2A C2 H2C 109.5
H2B C2 H2C 109.5
C1 C3 H3A 109.5
C1 C3 H3B 109.5
H3A C3 H3B 109.5
C1 C3 H3C 109.5
H3A C3 H3C 109.5
H3B C3 H3C 109.5
C5 C4 C6 110.6(4)
C5 C4 P1 116.3(3)
C6 C4 P1 109.0(3)
C5 C4 H4 106.8
C6 C4 H4 106.8
P1 C4 H4 106.8
C4 C5 H5A 109.5
C4 C5 H5B 109.5
H5A C5 H5B 109.5
C4 C5 H5C 109.5
H5A C5 H5C 109.5
H5B C5 H5C 109.5
C4 C6 H6A 109.5
C4 C6 H6B 109.5
H6A C6 H6B 109.5
C4 C6 H6C 109.5
H6A C6 H6C 109.5
H6B C6 H6C 109.5
C8 C7 C12 119.4(4)
C8 C7 P1 123.4(3)
C12 C7 P1 117.1(3)
C7 C8 C9 122.6(4)
C7 C8 H8 118.7
C9 C8 H8 118.7
C10 C9 C8 118.7(4)
C10 C9 H9 120.6
C8 C9 H9 120.6
C11 C10 C9 121.1(4)
C11 C10 H10 119.4
C9 C10 H10 119.4
C10 C11 C12 122.2(4)
C10 C11 H11 118.9
C12 C11 H11 118.9
N1 C12 C11 123.7(4)
N1 C12 C7 120.5(4)
C11 C12 C7 115.8(4)
C14 C13 C19 119.3(4)
C14 C13 N1 120.0(4)
C19 C13 N1 120.7(4)
C13 C14 C16 118.9(5)
C13 C14 C15 120.6(5)
C16 C14 C15 120.5(5)
C14 C15 H15A 109.5
C14 C15 H15B 109.5
H15A C15 H15B 109.5
C14 C15 H15C 109.5
H15A C15 H15C 109.5
H15B C15 H15C 109.5
C17 C16 C14 120.7(6)
C17 C16 H16 119.7
C14 C16 H16 119.7
C18 C17 C16 119.9(6)
C18 C17 H17 120.1
C16 C17 H17 120.1
C17 C18 C19 121.1(6)
C17 C18 H18 119.5
C19 C18 H18 119.5
C18 C19 C13 120.1(5)
C18 C19 C20 120.4(6)
C13 C19 C20 119.4(4)
C19 C20 H20A 109.5
C19 C20 H20B 109.5
H20A C20 H20B 109.5
C19 C20 H20C 109.5
H20A C20 H20C 109.5
H20B C20 H20C 109.5
O1 C21 C22 104.9(5)
O1 C21 H21A 110.8
C22 C21 H21A 110.8
O1 C21 H21B 110.8
C22 C21 H21B 110.8
H21A C21 H21B 108.8
C23 C22 C21 106.4(6)
C23 C22 H22A 110.5
C21 C22 H22A 110.5
C23 C22 H22B 110.5
C21 C22 H22B 110.5
H22A C22 H22B 108.6
C24 C23 C22 107.9(6)
C24 C23 H23A 110.1
C22 C23 H23A 110.1
C24 C23 H23B 110.1
C22 C23 H23B 110.1
H23A C23 H23B 108.4
C23 C24 O1 109.1(6)
C23 C24 H24A 109.9
O1 C24 H24A 109.9
C23 C24 H24B 109.9
O1 C24 H24B 109.9
H24A C24 H24B 108.3
C26 C25 O2 107.9(6)
C26 C25 H25A 110.1
O2 C25 H25A 110.1
C26 C25 H25B 110.1
O2 C25 H25B 110.1
H25A C25 H25B 108.4
C25 C26 C27 105.1(7)
C25 C26 H26A 110.7
C27 C26 H26A 110.7
C25 C26 H26B 110.7
C27 C26 H26B 110.7
H26A C26 H26B 108.8
C26 C27 C28 103.8(6)
C26 C27 H27A 111.0
C28 C27 H27A 111.0
C26 C27 H27B 111.0
C28 C27 H27B 111.0
H27A C27 H27B 109.0
O2 C28 C27 103.9(6)
O2 C28 H28A 111.0
C27 C28 H28A 111.0
O2 C28 H28B 111.0
C27 C28 H28B 111.0
H28A C28 H28B 109.0
N1 Li1 O2 121.6(4)
N1 Li1 O1 125.2(4)
O2 Li1 O1 97.6(4)
N1 Li1 P1 81.6(3)
O2 Li1 P1 110.5(3)
O1 Li1 P1 121.2(4)

loop_
_geom_bond_atom_site_label_1
_geom_bond_atom_site_label_2
_geom_bond_distance
P1 C7 1.824(4)
P1 C1 1.852(4)
P1 C4 1.866(4)
P1 Li1 2.573(8)
O1 C24 1.429(6)
O1 C21 1.433(6)
O1 Li1 2.003(9)
O2 C25 1.427(6)
O2 C28 1.442(7)
O2 Li1 1.959(8)
N1 C12 1.362(5)
N1 C13 1.412(5)
N1 Li1 1.957(9)
C1 C2 1.517(7)
C1 C3 1.535(6)
C1 H1 0.9800
C2 H2A 0.9600
C2 H2B 0.9600
C2 H2C 0.9600
C3 H3A 0.9600
C3 H3B 0.9600
C3 H3C 0.9600
C4 C5 1.528(6)
C4 C6 1.531(6)
C4 H4 0.9800
C5 H5A 0.9600
C5 H5B 0.9600
C5 H5C 0.9600
C6 H6A 0.9600
C6 H6B 0.9600
C6 H6C 0.9600
C7 C8 1.387(6)
C7 C12 1.437(6)
C8 C9 1.387(6)
C8 H8 0.9300
C9 C10 1.371(6)
C9 H9 0.9300
C10 C11 1.369(6)
C10 H10 0.9300
C11 C12 1.434(6)
C11 H11 0.9300
C13 C14 1.400(7)
C13 C19 1.406(7)
C14 C16 1.412(8)
C14 C15 1.486(8)
C15 H15A 0.9600
C15 H15B 0.9600
C15 H15C 0.9600
C16 C17 1.386(9)
C16 H16 0.9300
C17 C18 1.366(9)
C17 H17 0.9300
C18 C19 1.384(7)
C18 H18 0.9300
C19 C20 1.508(7)
C20 H20A 0.9600
C20 H20B 0.9600
C20 H20C 0.9600
C21 C22 1.494(9)
C21 H21A 0.9700
C21 H21B 0.9700
C22 C23 1.427(10)
C22 H22A 0.9700
C22 H22B 0.9700
C23 C24 1.409(9)
C23 H23A 0.9700
C23 H23B 0.9700
C24 H24A 0.9700
C24 H24B 0.9700
C25 C26 1.425(10)
C25 H25A 0.9700
C25 H25B 0.9700
C26 C27 1.463(13)
C26 H26A 0.9700
C26 H26B 0.9700
C27 C28 1.495(12)
C27 H27A 0.9700
C27 H27B 0.9700
C28 H28A 0.9700
C28 H28B 0.9700
